data_7153709
loop_
_publ_author_name
'Lee, Woohyung'
'Kwon, Sunmi'
'Kang, Philjae'
'Guzei, Ilia A.'
'Choi, Soo Hyuk'

_publ_section_title
;
 Helical folding of \a/\b-peptides containing \b-amino acids with an
 eight-membered ring constraint.
;
_journal_issue 17
_journal_name_full 'Organic &amp; biomolecular chemistry'
_journal_page_first 2641
_journal_page_last 2644
_journal_paper_doi 10.1039/c4ob00266k
_journal_volume 12
_journal_year 2014
_chemical_formula_moiety 'C18 H26 F3 N3 O5, H2 O'
_chemical_formula_sum 'C18 H28 F3 N3 O6'
_chemical_formula_weight 439.43
_chemical_name_systematic
;
 ?
;
_space_group_crystal_system monoclinic
_space_group_IT_number 5
_space_group_name_Hall 'C 2y'
_space_group_name_H-M_alt 'C 1 2 1'
_symmetry_space_group_name_Hall 'C 2y'
_symmetry_space_group_name_H-M 'C 1 2 1'
_atom_sites_solution_hydrogens mixed
_atom_sites_solution_primary iterative
_audit_creation_date 2013-09-23
_audit_creation_method
;
Olex2 1.2
(compiled 2013.09.17 svn.r2790 for OlexSys, GUI svn.r4601)
;
_cell_angle_alpha 90
_cell_angle_beta 114.020(4)
_cell_angle_gamma 90
_cell_formula_units_Z 4
_cell_length_a 17.5956(13)
_cell_length_b 7.1768(4)
_cell_length_c 18.6281(12)
_cell_measurement_reflns_used 9904
_cell_measurement_temperature 137.6
_cell_measurement_theta_max 27.088
_cell_measurement_theta_min 2.534
_cell_volume 2148.7(3)
_computing_molecular_graphics
;
O. V. Dolomanov, L. J. Bourhis, R. J. Gildea, J. A. K. Howard and H. Puschmann,
OLEX2: a complete structure solution, refinement and analysis program.
J. Appl. Cryst. (2009). 42, 339-341.
;
_computing_publication_material
;
O. V. Dolomanov, L. J. Bourhis, R. J. Gildea, J. A. K. Howard and H. Puschmann,
OLEX2: a complete structure solution, refinement and analysis program.
J. Appl. Cryst. (2009). 42, 339-341.
;
_computing_structure_refinement
;
SHELX, G.M. Sheldrick, Acta Cryst.
(2008). A64, 112-122
;
_computing_structure_solution
'L.J. Bourhis, O.V. Dolomanov, R.J. Gildea, J.A.K. Howard, H. Puschmann, in preparation (2013)'
_diffrn_ambient_temperature 137.6
_diffrn_measured_fraction_theta_full 0.999
_diffrn_measured_fraction_theta_max 0.998
_diffrn_measurement_device_type 'Bruker D8 Venture'
_diffrn_measurement_method '\f and \w scans'
_diffrn_radiation_monochromator graphite
_diffrn_radiation_type MoK\a
_diffrn_radiation_wavelength 0.71073
_diffrn_reflns_av_R_equivalents 0.0281
_diffrn_reflns_av_unetI/netI 0.0176
_diffrn_reflns_Laue_measured_fraction_full 0.999
_diffrn_reflns_Laue_measured_fraction_max 0.998
_diffrn_reflns_limit_h_max 22
_diffrn_reflns_limit_h_min -22
_diffrn_reflns_limit_k_max 9
_diffrn_reflns_limit_k_min -8
_diffrn_reflns_limit_l_max 23
_diffrn_reflns_limit_l_min -23
_diffrn_reflns_number 30981
_diffrn_reflns_point_group_measured_fraction_full 0.969
_diffrn_reflns_point_group_measured_fraction_max 0.964
_diffrn_reflns_theta_full 26.000
_diffrn_reflns_theta_max 27.12
_diffrn_reflns_theta_min 2.32
_diffrn_standards_number 0
_exptl_absorpt_coefficient_mu 0.118
_exptl_absorpt_correction_T_max 0.7455
_exptl_absorpt_correction_T_min 0.6647
_exptl_absorpt_correction_type multi-scan
_exptl_absorpt_process_details
;
SADABS-2008/1 (Bruker,2008) was used for absorption correction.
wR2(int) was 0.1225 before and 0.0552 after correction.
The Ratio of minimum to maximum transmission is 0.8916.
The \l/2 correction factor is 0.0015.
;
_exptl_crystal_colour 'clear whiteish colourless'
_exptl_crystal_colour_lustre clear
_exptl_crystal_colour_modifier whiteish
_exptl_crystal_colour_primary colourless
_exptl_crystal_density_diffrn 1.358
_exptl_crystal_description plate
_exptl_crystal_F_000 928
_exptl_crystal_size_max 0.1
_exptl_crystal_size_mid 0.1
_exptl_crystal_size_min 0.1
_refine_diff_density_max 0.158
_refine_diff_density_min -0.157
_refine_diff_density_rms 0.035
_refine_ls_abs_structure_details
;
 Flack x determined using 1757 quotients [(I+)-(I-)]/[(I+)+(I-)]
 (Parsons and Flack (2004), Acta Cryst. A60, s61).
;
_refine_ls_abs_structure_Flack -0.25(18)
_refine_ls_extinction_method none
_refine_ls_goodness_of_fit_ref 1.086
_refine_ls_hydrogen_treatment mixed
_refine_ls_matrix_type full
_refine_ls_number_parameters 282
_refine_ls_number_reflns 4578
_refine_ls_number_restraints 1
_refine_ls_restrained_S_all 1.085
_refine_ls_R_factor_all 0.0368
_refine_ls_R_factor_gt 0.0315
_refine_ls_shift/su_max 0.000
_refine_ls_shift/su_mean 0.000
_refine_ls_structure_factor_coef Fsqd
_refine_ls_weighting_details 'w=1/[\s^2^(Fo^2^)+(0.0234P)^2^+1.3913P] where P=(Fo^2^+2Fc^2^)/3'
_refine_ls_weighting_scheme calc
_refine_ls_wR_factor_gt 0.0670
_refine_ls_wR_factor_ref 0.0713
_reflns_Friedel_coverage 0.786
_reflns_Friedel_fraction_full 0.934
_reflns_Friedel_fraction_max 0.923
_reflns_number_gt 4240
_reflns_number_total 4578
_reflns_threshold_expression 'I > 2\s(I)'
_cod_data_source_file c4ob00266k2.cif
_cod_data_source_block mo_moon122_0ma
_cod_original_cell_volume 2148.7(2)
_cod_database_code 7153709
_shelxl_version_number 2013-3
_shelx_space_group_comment
;
The symmetry employed for this shelxl refinement is uniquely defined
by the following loop, which should always be used as a source of
symmetry information in preference to the above space-group names.
They are only intended as comments.
;
_olex2_refinement_description
;
1. Others
 Fixed Uiso: H15(0.024) H18(0.028) H5(0.028) H28A(0.045) H28B(0.045)
 H28C(0.045) H10(0.037) H9A(0.038) H9B(0.038) H17(0.027) H13A(0.031)
 H13B(0.031) H11(0.039) H14(0.025) H8A(0.036) H8B(0.036) H7(0.025) H4(0.03)
 H12A(0.038) H12B(0.038) H1A(0.074) H1B(0.074) H1C(0.074) H25A(0.051)
 H25B(0.051) H25C(0.051)
 Fixed X: H15(-0.3693) H18(-0.5765) H5(-0.341) H28A(-0.5135) H28B(-0.5877)
 H28C(-0.5023) H10(-0.0995) H9A(-0.1763) H9B(-0.0787) H17(-0.5023) H13A(-
 0.2485) H13B(-0.2232) H11(-0.0964) H14(-0.2512) H8A(-0.1253) H8B(-0.0946) H7(-
 0.262) H4(-0.2614) H12A(-0.0936) H12B(-0.1058) H1A(-0.1676) H1B(-0.259) H1C(-
 0.1886) H25A(-0.4258) H25B(-0.4046) H25C(-0.3903)
 Fixed Y: H15(-0.0019) H18(-0.4207) H5(-0.1406) H28A(-0.3509) H28B(-0.2132)
 H28C(-0.1306) H10(-0.3906) H9A(-0.5047) H9B(-0.5167) H17(-0.0886) H13A(0.0952)
 H13B(0.1306) H11(-0.098) H14(-0.229) H8A(-0.4134) H8B(-0.2248) H7(-0.3452) H4(-
 0.0336) H12A(-0.0035) H12B(0.1385) H1A(0.4984) H1B(0.5626) H1C(0.5299)
 H25A(0.0736) H25B(-0.1066) H25C(0.0973)
 Fixed Z: H15(-0.6921) H18(-0.7868) H5(-0.8149) H28A(-0.639) H28B(-0.6891)
 H28C(-0.6257) H10(-0.4488) H9A(-0.5787) H9B(-0.5549) H17(-0.7506) H13A(-0.567)
 H13B(-0.6392) H11(-0.4299) H14(-0.5895) H8A(-0.6781) H8B(-0.6291) H7(-0.7134)
 H4(-0.9031) H12A(-0.5733) H12B(-0.5127) H1A(-0.8302) H1B(-0.889) H1C(-0.9214)
 H25A(-0.9229) H25B(-0.962) H25C(-0.989)
;

loop_
_space_group_symop_operation_xyz
'x, y, z'
'-x, y, -z'
'x+1/2, y+1/2, z'
'-x+1/2, y+1/2, -z'

loop_
_atom_site_label
_atom_site_type_symbol
_atom_site_fract_x
_atom_site_fract_y
_atom_site_fract_z
_atom_site_U_iso_or_equiv
_atom_site_adp_type
_atom_site_occupancy
_atom_site_site_symmetry_order
_atom_site_calc_flag
_atom_site_refinement_flags_posn
_atom_site_refinement_flags_adp
O27 O -0.37604(9) -0.4195(2) -0.66892(9) 0.0254(3) Uani 1 1 d . .
F23 F -0.60684(10) -0.6323(2) -0.88743(9) 0.0487(4) Uani 1 1 d . .
O26 O -0.15890(9) -0.0386(2) -0.75048(9) 0.0311(4) Uani 1 1 d . .
F22 F -0.50826(10) -0.6276(3) -0.92616(9) 0.0496(4) Uani 1 1 d . .
O30 O -0.59066(11) -0.7605(2) -0.25389(11) 0.0351(4) Uani 1 1 d . .
N15 N -0.34921(10) -0.1138(2) -0.67580(9) 0.0203(3) Uani 1 1 d . .
H15 H -0.3693 -0.0019 -0.6921 0.024 Uiso 1 1 calc R U
O29 O -0.45672(10) -0.2886(3) -0.85614(10) 0.0380(4) Uani 1 1 d . .
O24 O -0.28380(12) 0.3057(3) -0.80547(10) 0.0413(4) Uani 1 1 d . .
O2 O -0.23561(11) 0.2934(2) -0.89956(10) 0.0362(4) Uani 1 1 d . .
F21 F -0.60928(11) -0.4369(3) -0.97463(9) 0.0645(5) Uani 1 1 d . .
N18 N -0.53552(10) -0.3535(3) -0.78857(10) 0.0231(4) Uani 1 1 d . .
H18 H -0.5765 -0.4207 -0.7868 0.028 Uiso 1 1 calc R U
N5 N -0.29545(10) -0.0893(3) -0.81463(10) 0.0236(4) Uani 1 1 d . .
H5 H -0.3410 -0.1406 -0.8149 0.028 Uiso 1 1 calc R U
C28 C -0.52719(13) -0.2289(3) -0.66476(13) 0.0298(5) Uani 1 1 d . .
H28A H -0.5135 -0.3509 -0.6390 0.045 Uiso 1 1 calc R U
H28B H -0.5877 -0.2132 -0.6891 0.045 Uiso 1 1 calc R U
H28C H -0.5023 -0.1306 -0.6257 0.045 Uiso 1 1 calc R U
C10 C -0.11037(14) -0.3175(3) -0.49447(13) 0.0308(5) Uani 1 1 d . .
H10 H -0.0995 -0.3906 -0.4488 0.037 Uiso 1 1 calc R U
C9 C -0.12572(15) -0.4289(3) -0.56724(13) 0.0316(5) Uani 1 1 d . .
H9A H -0.1763 -0.5047 -0.5787 0.038 Uiso 1 1 calc R U
H9B H -0.0787 -0.5167 -0.5549 0.038 Uiso 1 1 calc R U
C16 C -0.40043(12) -0.2592(3) -0.68927(11) 0.0205(4) Uani 1 1 d . .
C17 C -0.49315(12) -0.2166(3) -0.72741(12) 0.0227(4) Uani 1 1 d . .
H17 H -0.5023 -0.0886 -0.7506 0.027 Uiso 1 1 calc R U
C13 C -0.21833(13) 0.0417(3) -0.59684(12) 0.0257(4) Uani 1 1 d . .
H13A H -0.2485 0.0952 -0.5670 0.031 Uiso 1 1 calc R U
H13B H -0.2232 0.1306 -0.6392 0.031 Uiso 1 1 calc R U
C11 C -0.10927(14) -0.1356(4) -0.48249(13) 0.0327(5) Uani 1 1 d . .
H11 H -0.0964 -0.0980 -0.4299 0.039 Uiso 1 1 calc R U
C19 C -0.51153(13) -0.3754(3) -0.84691(12) 0.0263(5) Uani 1 1 d . .
C14 C -0.25934(11) -0.1415(3) -0.63378(11) 0.0205(4) Uani 1 1 d . .
H14 H -0.2512 -0.2290 -0.5895 0.025 Uiso 1 1 calc R U
C8 C -0.13662(14) -0.3255(3) -0.64261(13) 0.0297(5) Uani 1 1 d . .
H8A H -0.1253 -0.4134 -0.6781 0.036 Uiso 1 1 calc R U
H8B H -0.0946 -0.2248 -0.6291 0.036 Uiso 1 1 calc R U
C20 C -0.55968(14) -0.5207(4) -0.90902(13) 0.0333(5) Uani 1 1 d . .
C6 C -0.22267(12) -0.1144(3) -0.75272(11) 0.0219(4) Uani 1 1 d . .
C3 C -0.27229(13) 0.2202(3) -0.85580(12) 0.0274(5) Uani 1 1 d . .
C7 C -0.22355(12) -0.2396(3) -0.68732(11) 0.0211(4) Uani 1 1 d . .
H7 H -0.2620 -0.3452 -0.7134 0.025 Uiso 1 1 calc R U
C4 C -0.29935(13) 0.0220(3) -0.88100(12) 0.0252(4) Uani 1 1 d . .
H4 H -0.2614 -0.0336 -0.9031 0.030 Uiso 1 1 calc R U
C12 C -0.12586(14) 0.0200(3) -0.54141(14) 0.0318(5) Uani 1 1 d . .
H12A H -0.0936 -0.0035 -0.5733 0.038 Uiso 1 1 calc R U
H12B H -0.1058 0.1385 -0.5127 0.038 Uiso 1 1 calc R U
C1 C -0.2107(2) 0.4867(4) -0.88377(17) 0.0491(7) Uani 1 1 d . .
H1A H -0.1676 0.4984 -0.8302 0.074 Uiso 1 1 calc R U
H1B H -0.2590 0.5626 -0.8890 0.074 Uiso 1 1 calc R U
H1C H -0.1886 0.5299 -0.9214 0.074 Uiso 1 1 calc R U
C25 C -0.38793(14) 0.0216(4) -0.94439(13) 0.0341(5) Uani 1 1 d . .
H25A H -0.4258 0.0736 -0.9229 0.051 Uiso 1 1 calc R U
H25B H -0.4046 -0.1066 -0.9620 0.051 Uiso 1 1 calc R U
H25C H -0.3903 0.0973 -0.9890 0.051 Uiso 1 1 calc R U
H30A H -0.595(2) -0.660(6) -0.283(2) 0.064(10) Uiso 1 1 d . .
H30B H -0.626(2) -0.749(6) -0.234(2) 0.069(11) Uiso 1 1 d . .

loop_
_atom_site_aniso_label
_atom_site_aniso_U_11
_atom_site_aniso_U_22
_atom_site_aniso_U_33
_atom_site_aniso_U_23
_atom_site_aniso_U_13
_atom_site_aniso_U_12
O27 0.0254(7) 0.0177(8) 0.0342(8) 0.0024(6) 0.0132(6) -0.0007(6)
F23 0.0513(9) 0.0483(10) 0.0574(9) -0.0257(8) 0.0333(8) -0.0294(8)
O26 0.0219(7) 0.0410(10) 0.0300(8) 0.0012(7) 0.0101(6) -0.0102(7)
F22 0.0504(9) 0.0529(10) 0.0550(9) -0.0230(8) 0.0313(8) -0.0074(8)
O30 0.0426(10) 0.0219(9) 0.0431(10) 0.0007(8) 0.0198(8) -0.0016(8)
N15 0.0190(8) 0.0167(8) 0.0248(8) 0.0006(7) 0.0085(7) -0.0007(7)
O29 0.0355(9) 0.0490(11) 0.0354(9) -0.0092(8) 0.0205(7) -0.0195(8)
O24 0.0584(12) 0.0292(9) 0.0455(10) -0.0043(8) 0.0306(9) -0.0023(8)
O2 0.0429(9) 0.0318(9) 0.0379(9) 0.0021(7) 0.0205(8) -0.0110(8)
F21 0.0659(11) 0.0587(12) 0.0384(9) -0.0021(8) -0.0101(8) -0.0101(9)
N18 0.0191(8) 0.0232(9) 0.0278(9) -0.0029(7) 0.0105(7) -0.0056(7)
N5 0.0192(8) 0.0274(10) 0.0240(8) 0.0036(7) 0.0085(7) -0.0041(7)
C28 0.0241(10) 0.0330(14) 0.0351(11) -0.0091(10) 0.0148(9) -0.0018(10)
C10 0.0265(11) 0.0403(15) 0.0254(11) 0.0077(9) 0.0103(9) 0.0071(10)
C9 0.0337(12) 0.0303(13) 0.0300(11) 0.0045(9) 0.0122(9) 0.0106(10)
C16 0.0219(9) 0.0187(10) 0.0235(9) -0.0020(8) 0.0119(8) -0.0026(8)
C17 0.0203(9) 0.0181(10) 0.0288(10) -0.0030(8) 0.0092(8) -0.0025(8)
C13 0.0247(10) 0.0226(11) 0.0287(10) -0.0050(9) 0.0099(8) -0.0020(9)
C11 0.0269(11) 0.0442(15) 0.0228(10) -0.0023(10) 0.0057(9) 0.0006(11)
C19 0.0241(10) 0.0288(12) 0.0256(10) -0.0024(9) 0.0097(8) -0.0044(9)
C14 0.0185(9) 0.0200(10) 0.0228(9) -0.0013(8) 0.0082(8) -0.0012(8)
C8 0.0282(11) 0.0351(13) 0.0264(11) 0.0014(9) 0.0119(9) 0.0106(10)
C20 0.0313(11) 0.0363(14) 0.0333(12) -0.0064(10) 0.0142(10) -0.0078(10)
C6 0.0223(9) 0.0216(10) 0.0232(9) -0.0024(8) 0.0108(8) -0.0003(8)
C3 0.0253(10) 0.0281(12) 0.0270(10) 0.0068(9) 0.0088(8) 0.0013(9)
C7 0.0207(9) 0.0205(11) 0.0220(9) -0.0006(8) 0.0086(8) -0.0006(8)
C4 0.0256(10) 0.0270(12) 0.0242(10) 0.0043(9) 0.0115(8) 0.0012(9)
C12 0.0264(11) 0.0300(13) 0.0337(11) -0.0050(10) 0.0067(9) -0.0069(10)
C1 0.0604(18) 0.0350(16) 0.0475(15) 0.0034(12) 0.0175(13) -0.0195(13)
C25 0.0308(11) 0.0350(14) 0.0296(11) 0.0050(10) 0.0053(9) -0.0006(10)

loop_
_atom_type_symbol
_atom_type_description
_atom_type_scat_dispersion_real
_atom_type_scat_dispersion_imag
_atom_type_scat_source
C C 0.0033 0.0016 'International Tables Vol C Tables 4.2.6.8 and 6.1.1.4'
H H 0.0000 0.0000 'International Tables Vol C Tables 4.2.6.8 and 6.1.1.4'
F F 0.0171 0.0103 'International Tables Vol C Tables 4.2.6.8 and 6.1.1.4'
N N 0.0061 0.0033 'International Tables Vol C Tables 4.2.6.8 and 6.1.1.4'
O O 0.0106 0.0060 'International Tables Vol C Tables 4.2.6.8 and 6.1.1.4'

loop_
_geom_angle_atom_site_label_1
_geom_angle_atom_site_label_2
_geom_angle_atom_site_label_3
_geom_angle
H30A O30 H30B 107(3)
C16 N15 H15 120.2
C16 N15 C14 119.60(17)
C14 N15 H15 120.2
C3 O2 C1 115.7(2)
C17 N18 H18 120.4
C19 N18 H18 120.4
C19 N18 C17 119.23(17)
C6 N5 H5 119.9
C6 N5 C4 120.28(17)
C4 N5 H5 119.9
H28A C28 H28B 109.5
H28A C28 H28C 109.5
H28B C28 H28C 109.5
C17 C28 H28A 109.5
C17 C28 H28B 109.5
C17 C28 H28C 109.5
C9 C10 H10 114.2
C11 C10 H10 114.2
C11 C10 C9 131.5(2)
C10 C9 H9A 107.6
C10 C9 H9B 107.6
C10 C9 C8 118.7(2)
H9A C9 H9B 107.1
C8 C9 H9A 107.6
C8 C9 H9B 107.6
O27 C16 N15 123.25(18)
O27 C16 C17 120.28(18)
N15 C16 C17 116.37(18)
N18 C17 C28 109.01(17)
N18 C17 C16 109.83(17)
N18 C17 H17 109.9
C28 C17 C16 108.26(17)
C28 C17 H17 109.9
C16 C17 H17 109.9
H13A C13 H13B 107.8
C14 C13 H13A 109.0
C14 C13 H13B 109.0
C14 C13 C12 113.11(18)
C12 C13 H13A 109.0
C12 C13 H13B 109.0
C10 C11 H11 115.8
C10 C11 C12 128.5(2)
C12 C11 H11 115.8
O29 C19 N18 126.1(2)
O29 C19 C20 117.90(19)
N18 C19 C20 115.94(18)
N15 C14 C13 109.52(16)
N15 C14 H14 106.7
N15 C14 C7 110.56(15)
C13 C14 H14 106.7
C13 C14 C7 116.18(16)
C7 C14 H14 106.7
C9 C8 H8A 108.6
C9 C8 H8B 108.6
C9 C8 C7 114.58(18)
H8A C8 H8B 107.6
C7 C8 H8A 108.6
C7 C8 H8B 108.6
F23 C20 C19 113.80(19)
F22 C20 F23 107.2(2)
F22 C20 F21 107.5(2)
F22 C20 C19 110.82(19)
F21 C20 F23 107.2(2)
F21 C20 C19 110.1(2)
O26 C6 N5 120.48(19)
O26 C6 C7 122.72(18)
N5 C6 C7 116.81(17)
O24 C3 O2 123.4(2)
O24 C3 C4 126.1(2)
O2 C3 C4 110.44(19)
C14 C7 H7 106.6
C8 C7 C14 114.08(16)
C8 C7 H7 106.6
C6 C7 C14 112.81(17)
C6 C7 C8 109.76(16)
C6 C7 H7 106.6
N5 C4 C3 110.72(17)
N5 C4 H4 108.9
N5 C4 C25 109.74(18)
C3 C4 H4 108.9
C3 C4 C25 109.60(19)
C25 C4 H4 108.9
C13 C12 H12A 108.8
C13 C12 H12B 108.8
C11 C12 C13 113.69(19)
C11 C12 H12A 108.8
C11 C12 H12B 108.8
H12A C12 H12B 107.7
O2 C1 H1A 109.5
O2 C1 H1B 109.5
O2 C1 H1C 109.5
H1A C1 H1B 109.5
H1A C1 H1C 109.5
H1B C1 H1C 109.5
C4 C25 H25A 109.5
C4 C25 H25B 109.5
C4 C25 H25C 109.5
H25A C25 H25B 109.5
H25A C25 H25C 109.5
H25B C25 H25C 109.5

loop_
_geom_bond_atom_site_label_1
_geom_bond_atom_site_label_2
_geom_bond_distance
O27 C16 1.232(3)
F23 C20 1.328(3)
O26 C6 1.232(2)
F22 C20 1.321(3)
O30 H30A 0.89(4)
O30 H30B 0.84(4)
N15 H15 0.8800
N15 C16 1.334(3)
N15 C14 1.465(2)
O29 C19 1.218(3)
O24 C3 1.204(3)
O2 C3 1.336(3)
O2 C1 1.449(3)
F21 C20 1.322(3)
N18 H18 0.8800
N18 C17 1.458(3)
N18 C19 1.326(3)
N5 H5 0.8800
N5 C6 1.342(2)
N5 C4 1.450(3)
C28 H28A 0.9800
C28 H28B 0.9800
C28 H28C 0.9800
C28 C17 1.516(3)
C10 H10 0.9500
C10 C9 1.501(3)
C10 C11 1.323(4)
C9 H9A 0.9900
C9 H9B 0.9900
C9 C8 1.529(3)
C16 C17 1.522(3)
C17 H17 1.0000
C13 H13A 0.9900
C13 H13B 0.9900
C13 C14 1.523(3)
C13 C12 1.540(3)
C11 H11 0.9500
C11 C12 1.508(4)
C19 C20 1.531(3)
C14 H14 1.0000
C14 C7 1.548(3)
C8 H8A 0.9900
C8 H8B 0.9900
C8 C7 1.542(3)
C6 C7 1.519(3)
C3 C4 1.513(3)
C7 H7 1.0000
C4 H4 1.0000
C4 C25 1.525(3)
C12 H12A 0.9900
C12 H12B 0.9900
C1 H1A 0.9800
C1 H1B 0.9800
C1 H1C 0.9800
C25 H25A 0.9800
C25 H25B 0.9800
C25 H25C 0.9800

loop_
_geom_torsion_atom_site_label_1
_geom_torsion_atom_site_label_2
_geom_torsion_atom_site_label_3
_geom_torsion_atom_site_label_4
_geom_torsion
O27 C16 C17 N18 -46.8(3)
O27 C16 C17 C28 72.1(2)
O26 C6 C7 C14 102.7(2)
O26 C6 C7 C8 -25.7(3)
N15 C16 C17 N18 136.80(18)
N15 C16 C17 C28 -104.3(2)
N15 C14 C7 C8 -163.06(18)
N15 C14 C7 C6 70.8(2)
O29 C19 C20 F23 168.0(2)
O29 C19 C20 F22 47.0(3)
O29 C19 C20 F21 -71.7(3)
O24 C3 C4 N5 -34.0(3)
O24 C3 C4 C25 87.3(3)
O2 C3 C4 N5 148.37(18)
O2 C3 C4 C25 -90.4(2)
N18 C19 C20 F23 -13.6(3)
N18 C19 C20 F22 -134.5(2)
N18 C19 C20 F21 106.7(2)
N5 C6 C7 C14 -77.5(2)
N5 C6 C7 C8 154.11(19)
C10 C9 C8 C7 -79.1(3)
C10 C11 C12 C13 73.6(3)
C9 C10 C11 C12 1.7(4)
C9 C8 C7 C14 42.8(3)
C9 C8 C7 C6 170.55(19)
C16 N15 C14 C13 -157.09(17)
C16 N15 C14 C7 73.6(2)
C17 N18 C19 O29 -1.2(4)
C17 N18 C19 C20 -179.50(19)
C13 C14 C7 C8 71.3(2)
C13 C14 C7 C6 -54.8(2)
C11 C10 C9 C8 5.1(4)
C19 N18 C17 C28 -175.61(19)
C19 N18 C17 C16 -57.1(2)
C14 N15 C16 O27 -1.0(3)
C14 N15 C16 C17 175.28(16)
C14 C13 C12 C11 -49.0(3)
C6 N5 C4 C3 -61.3(3)
C6 N5 C4 C25 177.62(19)
C4 N5 C6 O26 2.3(3)
C4 N5 C6 C7 -177.50(19)
C12 C13 C14 N15 171.53(16)
C12 C13 C14 C7 -62.3(2)
C1 O2 C3 O24 -0.8(3)
C1 O2 C3 C4 176.9(2)
